data_4116431
loop_
_publ_author_name
'Henrik Junicke'
'Clemens Bruhn'
'Ralph Kluge'
'Anthony S. Serianni'
'Dirk Steinborn'

_publ_contact_author_address
;
      Institut f\"ur Anorganische Chemie
      Martin-Luther-Universit\"at Halle-Wittenberg
      Kurt-Mothes-Str. 2
      D-06120 Halle(Saale)
      Germany
;
_publ_contact_author_email steinborn@chemie.uni-halle.de
_publ_contact_author_fax '049 345 55 27028'
_publ_contact_author_name 'Prof. Dirk Steinborn'
_publ_contact_author_phone '049 345 55 25620'
_publ_section_title
;
 Novel Platinum(IV)-Carbohydrate Complexes: Metal Ion Coordination
 Behavior of Monosaccharides in Organic Solvents
;
_journal_name_full 'Journal of the American Chemical Society'
_journal_page_first 6232
_journal_page_last 6241
_journal_paper_doi 10.1021/ja9902726
_journal_volume 121
_journal_year 1999
_chemical_compound_source 'see experimental'
_chemical_formula_sum 'C15 H31 B F4 O7 Pt'
_chemical_formula_weight 605.30
_chemical_name_systematic
; 
 ? 
;
_space_group_IT_number 19
_symmetry_cell_setting orthorhombic
_symmetry_space_group_name_Hall 'P 2ac 2ab'
_symmetry_space_group_name_H-M 'P 21 21 21'
_atom_sites_solution_hydrogens geom
_atom_sites_solution_primary direct
_atom_sites_solution_secondary difmap
_audit_creation_method SHELXL
_cell_angle_alpha 90.00
_cell_angle_beta 90.00
_cell_angle_gamma 90.00
_cell_formula_units_Z 4
_cell_length_a 9.851(2)
_cell_length_b 11.141(4)
_cell_length_c 20.418(6)
_cell_measurement_reflns_used 2000
_cell_measurement_temperature 220(2)
_cell_measurement_theta_max 25.00
_cell_measurement_theta_min 2.00
_cell_volume 2240.9(11)
_computing_cell_refinement 'Stoe-IPDS software (Stoe, 1996)'
_computing_data_collection 'Stoe-IPDS software (Stoe, 1996)'
_computing_data_reduction 'Stoe-IPDS software (Stoe, 1996)'
_computing_molecular_graphics
;
 ORTEPIII (Burnett, N. M., Johnson, C. K., 1997)
;
_computing_publication_material 'SHELXL-93 (Sheldrick, 1993)'
_computing_structure_refinement 'SHELXL-93 (Sheldrick, 1993)'
_computing_structure_solution 'SHELXS-86 (Sheldrick, 1990)'
_diffrn_ambient_temperature 220(2)
_diffrn_measurement_device 'STOE IPDS Image Plate Detector'
_diffrn_measurement_method
;
133 frames, oscillating the crystal 1.5 deg. around phi 
;
_diffrn_radiation_monochromator graphite
_diffrn_radiation_source 'fine-focus sealed tube'
_diffrn_radiation_type MoK\a
_diffrn_radiation_wavelength 0.71073
_diffrn_reflns_av_R_equivalents 0.1658
_diffrn_reflns_av_sigmaI/netI 0.1246
_diffrn_reflns_limit_h_max 11
_diffrn_reflns_limit_h_min -11
_diffrn_reflns_limit_k_max 13
_diffrn_reflns_limit_k_min -13
_diffrn_reflns_limit_l_max 24
_diffrn_reflns_limit_l_min -25
_diffrn_reflns_number 14460
_diffrn_reflns_theta_max 25.00
_diffrn_reflns_theta_min 1.99
_diffrn_standards_decay_% none
_exptl_absorpt_coefficient_mu 6.325
_exptl_absorpt_correction_T_max 0.48
_exptl_absorpt_correction_T_min 0.33
_exptl_absorpt_correction_type numerical
_exptl_crystal_colour colourless
_exptl_crystal_density_diffrn 1.794
_exptl_crystal_density_meas ?
_exptl_crystal_density_method none
_exptl_crystal_description needle
_exptl_crystal_F_000 1184
_exptl_crystal_size_max 0.30
_exptl_crystal_size_mid 0.10
_exptl_crystal_size_min 0.10
_refine_diff_density_max 1.879
_refine_diff_density_min -2.094
_refine_diff_density_rms 0.221
_refine_ls_abs_structure_details 'Flack, H. D. (1983), Acta Cryst. A39, 876-881'
_refine_ls_abs_structure_Flack 0.00(2)
_refine_ls_extinction_method none
_refine_ls_goodness_of_fit_all 0.955
_refine_ls_goodness_of_fit_obs 1.021
_refine_ls_hydrogen_treatment 'fixed, except OH-groups'
_refine_ls_matrix_type full
_refine_ls_number_parameters 264
_refine_ls_number_reflns 3828
_refine_ls_number_restraints 1
_refine_ls_restrained_S_all 0.963
_refine_ls_restrained_S_obs 1.021
_refine_ls_R_factor_all 0.0873
_refine_ls_R_factor_obs 0.0581
_refine_ls_shift/esd_max 0.001
_refine_ls_shift/esd_mean 0.000
_refine_ls_structure_factor_coef Fsqd
_refine_ls_weighting_details 'w=1/[\s^2^(Fo^2^)+(0.0686P)^2^+0.0000P] where P=(Fo^2^+2Fc^2^)/3'
_refine_ls_weighting_scheme calc
_refine_ls_wR_factor_all 0.1436
_refine_ls_wR_factor_obs 0.1280
_reflns_number_observed 2761
_reflns_number_total 3829
_reflns_observed_criterion >2sigma(I)
_cod_data_source_file ja9902726_2.cif
_cod_data_source_block ipds797
_cod_depositor_comments
;
The following automatic conversions were performed:

'_exptl_crystal_density_meas' value 'not measured' was changed to '?'
- the value is perceived as not measured.

Automatic conversion script
Id: cif_fix_values 3008 2015-01-20 13:52:24Z robertas 

The following automatic conversions were performed:

'_refine_ls_weighting_scheme' value 'calc
w=1/[\s^2^(Fo^2^)+(0.0686P)^2^+0.0000P] where P=(Fo^2^+2Fc^2^)/3' was
changed to 'calc'. New tag '_refine_ls_weighting_details' was
created. The value of the new tag was set to
'w=1/[\s^2^(Fo^2^)+(0.0686P)^2^+0.0000P] where P=(Fo^2^+2Fc^2^)/3'.

Automatic conversion script
Id: cif_fix_values 3143 2015-03-26 13:38:13Z robertas 
;
_cod_original_cell_volume 2240.8(11)
_cod_database_code 4116431

loop_
_symmetry_equiv_pos_as_xyz
'x, y, z'
'x+1/2, -y+1/2, -z'
'-x, y+1/2, -z+1/2'
'-x+1/2, -y, z+1/2'

loop_
_atom_site_aniso_label
_atom_site_aniso_U_11
_atom_site_aniso_U_22
_atom_site_aniso_U_33
_atom_site_aniso_U_23
_atom_site_aniso_U_13
_atom_site_aniso_U_12
C1 0.032(10) 0.031(7) 0.056(10) -0.005(7) 0.003(10) 0.019(9)
C2 0.058(15) 0.028(7) 0.027(9) -0.005(6) 0.009(7) 0.001(7)
C3 0.068(15) 0.027(8) 0.036(10) 0.005(7) -0.006(9) -0.001(8)
C4 0.054(15) 0.024(8) 0.074(15) -0.001(9) 0.002(11) 0.000(8)
C5 0.051(16) 0.049(12) 0.079(17) 0.003(10) 0.001(11) -0.006(9)
C6 0.067(15) 0.017(7) 0.060(12) -0.006(7) 0.009(10) 0.003(8)
C7 0.084(17) 0.026(8) 0.037(10) 0.009(7) 0.003(9) -0.022(8)
C8 0.148(25) 0.040(10) 0.045(12) -0.007(9) 0.019(13) -0.011(13)
C9 0.107(25) 0.019(7) 0.058(12) 0.007(7) -0.029(11) -0.013(8)
C10 0.070(16) 0.039(10) 0.076(16) -0.003(10) -0.034(13) 0.005(10)
C11 0.225(41) 0.046(13) 0.057(16) 0.005(11) -0.013(20) -0.028(17)
C12 0.053(16) 0.101(18) 0.100(17) 0.022(13) -0.025(14) -0.037(16)
C13 0.080(18) 0.070(13) 0.050(12) 0.010(10) 0.025(11) -0.046(12)
C14 0.151(35) 0.074(13) 0.034(11) 0.016(9) -0.036(13) -0.012(14)
C15 0.070(17) 0.056(10) 0.052(11) 0.006(9) -0.020(9) 0.002(12)
B 0.084(21) 0.032(11) 0.050(15) 0.001(9) -0.029(13) 0.003(11)
F1 0.089(11) 0.057(6) 0.097(9) -0.007(6) -0.010(9) -0.030(7)
F2 0.125(14) 0.040(7) 0.137(14) 0.032(7) 0.007(10) 0.006(7)
F3 0.102(11) 0.052(7) 0.088(9) -0.006(7) -0.005(8) 0.032(7)
F4 0.081(12) 0.160(14) 0.060(9) -0.041(9) -0.009(7) 0.004(10)
O1 0.038(9) 0.042(6) 0.036(7) -0.004(5) 0.007(5) 0.002(5)
O2 0.063(9) 0.035(5) 0.035(6) 0.006(4) 0.005(6) -0.014(6)
O3 0.066(10) 0.042(6) 0.044(8) 0.011(5) -0.002(6) -0.003(6)
O4 0.068(8) 0.030(5) 0.064(7) 0.007(8) -0.013(7) -0.010(6)
O5 0.078(11) 0.029(6) 0.061(9) 0.012(5) -0.014(7) 0.004(6)
O6 0.039(8) 0.028(6) 0.048(7) 0.004(5) -0.006(6) 0.007(5)
O7 0.065(11) 0.032(6) 0.045(7) 0.000(5) 0.004(7) -0.001(6)
Pt 0.0507(4) 0.0324(3) 0.0363(3) 0.0039(3) 0.0010(4) -0.0064(3)

loop_
_atom_site_label
_atom_site_type_symbol
_atom_site_fract_x
_atom_site_fract_y
_atom_site_fract_z
_atom_site_U_iso_or_equiv
_atom_site_thermal_displace_type
_atom_site_occupancy
_atom_site_calc_flag
_atom_site_refinement_flags
C1 C 0.7893(21) 0.4162(12) 0.1412(8) 0.040(4) Uani 1 d .
H1 H 0.8311(21) 0.3501(12) 0.1655(8) 0.048 Uiso 1 calc R
H2 H 0.7541(21) 0.3839(12) 0.0999(8) 0.048 Uiso 1 calc R
C2 C 0.6744(19) 0.4671(13) 0.1804(7) 0.038(5) Uani 1 d .
C3 C 0.5576(21) 0.3787(14) 0.2004(8) 0.044(5) Uani 1 d .
H3 H 0.5946(21) 0.2962(14) 0.1982(8) 0.053 Uiso 1 calc R
C4 C 0.4361(22) 0.3804(14) 0.1634(10) 0.051(5) Uani 1 d .
H4 H 0.3631(22) 0.3379(14) 0.1873(10) 0.061 Uiso 1 calc R
C5 C 0.3892(24) 0.5155(16) 0.1466(11) 0.060(6) Uani 1 d .
H5 H 0.3017(24) 0.5331(16) 0.1684(11) 0.072 Uiso 1 calc R
C6 C 0.4891(21) 0.6088(13) 0.1633(9) 0.048(5) Uani 1 d .
H6 H 0.4665(21) 0.6843(13) 0.1412(9) 0.057 Uiso 1 calc R
H7 H 0.4902(21) 0.6228(13) 0.2107(9) 0.057 Uiso 1 calc R
C7 C 0.6571(21) 0.4525(14) 0.2939(8) 0.049(5) Uani 1 d .
C8 C 0.6166(30) 0.5471(18) 0.3436(10) 0.078(8) Uani 1 d .
H11 H 0.6948(30) 0.5963(18) 0.3543(10) 0.116 Uiso 1 calc R
H12 H 0.5835(30) 0.5083(18) 0.3830(10) 0.116 Uiso 1 calc R
H13 H 0.5455(30) 0.5973(18) 0.3254(10) 0.116 Uiso 1 calc R
C9 C 0.7497(23) 0.3589(12) 0.3208(9) 0.062(8) Uani 1 d .
H8 H 0.8305(23) 0.3969(12) 0.3384(9) 0.074 Uiso 1 calc R
H9 H 0.7752(23) 0.3037(12) 0.2862(9) 0.074 Uiso 1 calc R
H10 H 0.7038(23) 0.3152(12) 0.3554(9) 0.074 Uiso 1 calc R
C10 C 0.3628(27) 0.3918(16) 0.0574(11) 0.062(6) Uani 1 d .
C11 C 0.4256(40) 0.3800(19) -0.0100(12) 0.109(13) Uani 1 d .
H16 H 0.3571(40) 0.3951(19) -0.0431(12) 0.164 Uiso 1 calc R
H14 H 0.4614(40) 0.2995(19) -0.0154(12) 0.164 Uiso 1 calc R
H15 H 0.4986(40) 0.4378(19) -0.0146(12) 0.164 Uiso 1 calc R
C12 C 0.2230(28) 0.3439(22) 0.0607(12) 0.085(8) Uani 1 d .
H18 H 0.1946(28) 0.3389(22) 0.1061(12) 0.127 Uiso 1 calc R
H19 H 0.2206(28) 0.2645(22) 0.0412(12) 0.127 Uiso 1 calc R
H17 H 0.1621(28) 0.3968(22) 0.0370(12) 0.127 Uiso 1 calc R
C13 C 0.9594(26) 0.7589(19) 0.0680(10) 0.067(7) Uani 1 d .
H21 H 1.0355(26) 0.7045(19) 0.0733(10) 0.100 Uiso 1 calc R
H23 H 0.9762(26) 0.8318(19) 0.0926(10) 0.100 Uiso 1 calc R
H22 H 0.9487(26) 0.7784(19) 0.0220(10) 0.100 Uiso 1 calc R
C14 C 0.7512(31) 0.6164(18) 0.0105(9) 0.086(11) Uani 1 d .
H26 H 0.6676(31) 0.5705(18) 0.0114(9) 0.130 Uiso 1 calc R
H24 H 0.8253(31) 0.5652(18) -0.0034(9) 0.130 Uiso 1 calc R
H25 H 0.7418(31) 0.6828(18) -0.0199(9) 0.130 Uiso 1 calc R
C15 C 0.6827(23) 0.8271(18) 0.0777(8) 0.059(6) Uani 1 d .
H28 H 0.5882(23) 0.8144(18) 0.0891(8) 0.089 Uiso 1 calc R
H27 H 0.6902(23) 0.8422(18) 0.0311(8) 0.089 Uiso 1 calc R
H29 H 0.7176(23) 0.8956(18) 0.1017(8) 0.089 Uiso 1 calc R
B B 1.0913(29) 0.5807(17) 0.2842(11) 0.055(7) Uani 1 d .
F1 F 1.2200(17) 0.6231(9) 0.2940(7) 0.081(4) Uani 1 d .
F2 F 1.0725(18) 0.4770(10) 0.3175(8) 0.101(5) Uani 1 d .
F3 F 0.9901(14) 0.6632(10) 0.2986(7) 0.081(4) Uani 1 d .
F4 F 1.0769(16) 0.5509(16) 0.2174(6) 0.100(5) Uani 1 d .
O1 O 0.8911(14) 0.5069(9) 0.1273(5) 0.039(3) Uani 1 d .
H20 H 0.9646(224) 0.5362(169) 0.1629(95) 0.058 Uiso 1 d .
O2 O 0.7250(16) 0.5141(8) 0.2408(5) 0.044(3) Uani 1 d .
O3 O 0.5340(15) 0.4051(10) 0.2666(6) 0.051(3) Uani 1 d .
O4 O 0.4550(13) 0.3283(9) 0.1009(7) 0.054(3) Uani 1 d .
O5 O 0.3704(16) 0.5123(9) 0.0762(6) 0.056(4) Uani 1 d .
O6 O 0.6212(13) 0.5648(9) 0.1412(5) 0.038(3) Uani 1 d .
O7 O 0.8132(15) 0.7549(9) 0.2016(6) 0.048(3) Uani 1 d D
H30 H 0.8932(96) 0.7142(112) 0.2222(66) 0.031(45) Uiso 1 d D
H31 H 0.8617(134) 0.8280(119) 0.1971(58) 0.013(30) Uiso 1 d .
Pt Pt 0.79043(8) 0.68063(5) 0.10090(3) 0.0398(2) Uani 1 d .

loop_
_atom_type_symbol
_atom_type_description
_atom_type_scat_dispersion_real
_atom_type_scat_dispersion_imag
_atom_type_scat_source
C C 0.0033 0.0016 'International Tables Vol C Tables 4.2.6.8 and 6.1.1.4'
H H 0.0000 0.0000 'International Tables Vol C Tables 4.2.6.8 and 6.1.1.4'
B B 0.0013 0.0007 'International Tables Vol C Tables 4.2.6.8 and 6.1.1.4'
F F 0.0171 0.0103 'International Tables Vol C Tables 4.2.6.8 and 6.1.1.4'
O O 0.0106 0.0060 'International Tables Vol C Tables 4.2.6.8 and 6.1.1.4'
Pt Pt -1.7033 8.3905 'International Tables Vol C Tables 4.2.6.8 and 6.1.1.4'

loop_
_geom_angle_atom_site_label_1
_geom_angle_atom_site_label_2
_geom_angle_atom_site_label_3
_geom_angle
O1 C1 C2 111.3(11)
O1 C1 H1 109.4(8)
C2 C1 H1 109.4(8)
O1 C1 H2 109.4(8)
C2 C1 H2 109.4(10)
H1 C1 H2 108.0
O2 C2 O6 109.2(11)
O2 C2 C1 109.7(15)
O6 C2 C1 105.2(12)
O2 C2 C3 105.1(12)
O6 C2 C3 110.5(14)
C1 C2 C3 117.1(13)
O3 C3 C4 111.9(18)
O3 C3 C2 103.9(13)
C4 C3 C2 118.2(15)
O3 C3 H3 107.5(8)
C4 C3 H3 107.5(9)
C2 C3 H3 107.5(9)
O4 C4 C3 111.4(16)
O4 C4 C5 103.3(15)
C3 C4 C5 111.6(15)
O4 C4 H4 110.1(9)
C3 C4 H4 110.1(11)
C5 C4 H4 110.1(11)
O5 C5 C6 109.4(17)
O5 C5 C4 102.9(15)
C6 C5 C4 114.8(18)
O5 C5 H5 109.8(12)
C6 C5 H5 109.8(11)
C4 C5 H5 109.8(11)
O6 C6 C5 106.7(14)
O6 C6 H6 110.4(8)
C5 C6 H6 110.4(11)
O6 C6 H7 110.4(9)
C5 C6 H7 110.4(11)
H6 C6 H7 108.6
O3 C7 O2 105.9(13)
O3 C7 C9 113.8(12)
O2 C7 C9 108.9(17)
O3 C7 C8 107.1(18)
O2 C7 C8 107.0(13)
C9 C7 C8 113.6(16)
C7 C8 H11 109.5(13)
C7 C8 H12 109.5(10)
H11 C8 H12 109.5
C7 C8 H13 109.5(13)
H11 C8 H13 109.5
H12 C8 H13 109.5
C7 C9 H8 109.5(9)
C7 C9 H9 109.5(10)
H8 C9 H9 109.5
C7 C9 H10 109.5(11)
H8 C9 H10 109.5
H9 C9 H10 109.5
O5 C10 O4 105.4(15)
O5 C10 C12 112.6(21)
O4 C10 C12 112.2(18)
O5 C10 C11 108.2(19)
O4 C10 C11 104.9(22)
C12 C10 C11 113.0(21)
C10 C11 H16 109.5(16)
C10 C11 H14 109.5(12)
H16 C11 H14 109.5
C10 C11 H15 109.5(14)
H16 C11 H15 109.5
H14 C11 H15 109.5
C10 C12 H18 109.5(14)
C10 C12 H19 109.5(13)
H18 C12 H19 109.5
C10 C12 H17 109.5(12)
H18 C12 H17 109.5
H19 C12 H17 109.5
Pt C13 H21 109.5(8)
Pt C13 H23 109.5(6)
H21 C13 H23 109.5
Pt C13 H22 109.5(7)
H21 C13 H22 109.5
H23 C13 H22 109.5
Pt C14 H26 109.5(8)
Pt C14 H24 109.5(8)
H26 C14 H24 109.5
Pt C14 H25 109.5(6)
H26 C14 H25 109.5
H24 C14 H25 109.5
Pt C15 H28 109.5(6)
Pt C15 H27 109.5(5)
H28 C15 H27 109.5
Pt C15 H29 109.5(6)
H28 C15 H29 109.5
H27 C15 H29 109.5
F2 B F1 110.4(18)
F2 B F3 111.1(22)
F1 B F3 113.9(16)
F2 B F4 105.8(17)
F1 B F4 108.4(21)
F3 B F4 106.7(17)
C1 O1 Pt 110.0(9)
C1 O1 H20 122.9(100)
Pt O1 H20 101.4(100)
C2 O2 C7 108.2(12)
C3 O3 C7 108.2(15)
C4 O4 C10 105.6(15)
C10 O5 C5 107.7(14)
C2 O6 C6 113.8(12)
C2 O6 Pt 111.3(10)
C6 O6 Pt 125.2(8)
Pt O7 H30 107.4(83)
Pt O7 H31 106.2(72)
H30 O7 H31 91.9(100)
C13 Pt C15 90.4(10)
C13 Pt C14 90.4(10)
C15 Pt C14 88.3(9)
C13 Pt O7 93.7(7)
C15 Pt O7 88.2(6)
C14 Pt O7 174.7(10)
C13 Pt O1 95.1(8)
C15 Pt O1 174.2(7)
C14 Pt O1 89.9(7)
O7 Pt O1 93.1(4)
C13 Pt O6 170.4(8)
C15 Pt O6 99.2(7)
C14 Pt O6 89.4(8)
O7 Pt O6 87.2(4)
O1 Pt O6 75.3(4)

loop_
_geom_bond_atom_site_label_1
_geom_bond_atom_site_label_2
_geom_bond_distance
C1 O1 1.45(2)
C1 C2 1.50(2)
C1 H1 0.98
C1 H2 0.98
C2 O2 1.43(2)
C2 O6 1.45(2)
C2 C3 1.57(2)
C3 O3 1.40(2)
C3 C4 1.42(3)
C3 H3 0.99
C4 O4 1.41(2)
C4 C5 1.61(2)
C4 H4 0.99
C5 O5 1.45(2)
C5 C6 1.47(3)
C5 H5 0.99
C6 O6 1.46(2)
C6 H6 0.98
C6 H7 0.98
C7 O3 1.43(2)
C7 O2 1.45(2)
C7 C9 1.49(2)
C7 C8 1.52(3)
C8 H11 0.97
C8 H12 0.97
C8 H13 0.97
C9 H8 0.97
C9 H9 0.97
C9 H10 0.97
C10 O5 1.40(2)
C10 O4 1.46(2)
C10 C12 1.48(3)
C10 C11 1.51(3)
C11 H16 0.97
C11 H14 0.97
C11 H15 0.97
C12 H18 0.97
C12 H19 0.97
C12 H17 0.97
C13 Pt 2.00(2)
C13 H21 0.97
C13 H23 0.97
C13 H22 0.97
C14 Pt 2.02(2)
C14 H26 0.97
C14 H24 0.97
C14 H25 0.97
C15 Pt 2.00(2)
C15 H28 0.97
C15 H27 0.97
C15 H29 0.97
B F2 1.35(2)
B F1 1.37(3)
B F3 1.39(3)
B F4 1.41(3)
O1 Pt 2.241(11)
O1 H20 1.08(21)
O6 Pt 2.263(12)
O7 Pt 2.228(12)
O7 H30 1.00(3)
O7 H31 0.95(14)

loop_
_geom_torsion_atom_site_label_1
_geom_torsion_atom_site_label_2
_geom_torsion_atom_site_label_3
_geom_torsion_atom_site_label_4
_geom_torsion
O1 C1 C2 O2 -59.2(16)
O1 C1 C2 O6 58.0(17)
O1 C1 C2 C3 -178.8(14)
O2 C2 C3 O3 12.9(17)
O6 C2 C3 O3 -104.7(14)
C1 C2 C3 O3 134.9(15)
O2 C2 C3 C4 137.5(16)
O6 C2 C3 C4 19.9(20)
C1 C2 C3 C4 -100.5(20)
O3 C3 C4 O4 -166.9(13)
C2 C3 C4 O4 72.6(18)
O3 C3 C4 C5 78.2(20)
C2 C3 C4 C5 -42.4(23)
O4 C4 C5 O5 8.0(20)
C3 C4 C5 O5 127.8(19)
O4 C4 C5 C6 -110.8(19)
C3 C4 C5 C6 9.0(26)
O5 C5 C6 O6 -70.9(19)
C4 C5 C6 O6 44.2(22)
C2 C1 O1 Pt -41.3(15)
O6 C2 O2 C7 123.9(14)
C1 C2 O2 C7 -121.3(14)
C3 C2 O2 C7 5.4(17)
O3 C7 O2 C2 -21.6(17)
C9 C7 O2 C2 101.2(16)
C8 C7 O2 C2 -135.6(17)
C4 C3 O3 C7 -155.2(14)
C2 C3 O3 C7 -26.6(16)
O2 C7 O3 C3 30.9(16)
C9 C7 O3 C3 -88.7(16)
C8 C7 O3 C3 144.8(14)
C3 C4 O4 C10 -148.3(16)
C5 C4 O4 C10 -28.3(19)
O5 C10 O4 C4 40.4(22)
C12 C10 O4 C4 -82.4(19)
C11 C10 O4 C4 154.5(16)
O4 C10 O5 C5 -34.8(25)
C12 C10 O5 C5 87.8(22)
C11 C10 O5 C5 -146.6(21)
C6 C5 O5 C10 138.9(18)
C4 C5 O5 C10 16.4(23)
O2 C2 O6 C6 -75.8(17)
C1 C2 O6 C6 166.5(13)
C3 C2 O6 C6 39.2(16)
O2 C2 O6 Pt 72.1(13)
C1 C2 O6 Pt -45.5(13)
C3 C2 O6 Pt -172.8(9)
C5 C6 O6 C2 -71.6(18)
C5 C6 O6 Pt 145.6(12)
C1 O1 Pt C13 -168.1(11)
C1 O1 Pt C15 -5.5(62)
C1 O1 Pt C14 -77.7(12)
C1 O1 Pt O7 97.9(10)
C1 O1 Pt O6 11.7(9)
C2 O6 Pt C13 20.9(44)
C6 O6 Pt C13 164.5(40)
C2 O6 Pt C15 -162.2(9)
C6 O6 Pt C15 -18.6(13)
C2 O6 Pt C14 109.6(11)
C6 O6 Pt C14 -106.9(14)
C2 O6 Pt O7 -74.5(9)
C6 O6 Pt O7 69.1(12)
C2 O6 Pt O1 19.5(8)
C6 O6 Pt O1 163.1(13)
